data_4107783
loop_
_publ_author_name
'Ying Yu'
'Azwana R. Sadique'
'Jeremy M. Smith'
'Thomas R. Dugan'
'Ryan E. Cowley'
'William W. Brennessel'
'Christine J. Flaschenriem'
'Eckhard Bill'
'Thomas R. Cundari'
'Patrick L. Holland'

_publ_section_title
;
 The Reactivity Patterns of Low-Coordinate Iron-Hydride Complexes
;
_journal_name_full 'Journal of the American Chemical Society'
_journal_page_first 6624
_journal_page_last 6638
_journal_paper_doi 10.1021/ja710669w
_journal_volume 130
_journal_year 2008
_chemical_formula_moiety 'C58 H84 Fe2 N4 O2'
_chemical_formula_sum 'C58 H84 Fe2 N4 O2'
_chemical_formula_weight 980.99
_chemical_name_common holjs65
_chemical_name_systematic
;
 ?
;
_space_group_IT_number 15
_symmetry_cell_setting monoclinic
_symmetry_space_group_name_Hall '-C 2yc'
_symmetry_space_group_name_H-M 'C 1 2/c 1'
_atom_sites_solution_hydrogens geom
_atom_sites_solution_primary direct
_atom_sites_solution_secondary difmap
_audit_creation_method SHELXL-97
_cell_angle_alpha 90.00
_cell_angle_beta 90.950(1)
_cell_angle_gamma 90.00
_cell_formula_units_Z 4
_cell_length_a 22.792(2)
_cell_length_b 14.7881(15)
_cell_length_c 16.1542(16)
_cell_measurement_reflns_used 4001
_cell_measurement_temperature 193(2)
_cell_measurement_theta_max 28.85
_cell_measurement_theta_min 2.20
_cell_volume 5444.0(9)
_computing_cell_refinement 'SAINT (Bruker, 2003)'
_computing_data_collection 'SMART (Bruker, 2003)'
_computing_data_reduction 'SAINT (Bruker, 2003)'
_computing_molecular_graphics 'SHELXTL (Bruker, 2000)'
_computing_publication_material 'SHELXTL (Bruker, 2000)'
_computing_structure_refinement 'SHELXL-97 (Sheldrick, 1997)'
_computing_structure_solution 'SHELXS-97 (Sheldrick, 1997)'
_diffrn_ambient_temperature 193(2)
_diffrn_measured_fraction_theta_full 0.990
_diffrn_measured_fraction_theta_max 0.990
_diffrn_measurement_device_type 'Siemens SMART Platform CCD'
_diffrn_measurement_method 'area detector, \w scans per \f'
_diffrn_radiation_monochromator graphite
_diffrn_radiation_source 'normal-focus sealed tube'
_diffrn_radiation_type MoK\a
_diffrn_radiation_wavelength 0.71073
_diffrn_reflns_av_R_equivalents 0.0145
_diffrn_reflns_av_sigmaI/netI 0.0181
_diffrn_reflns_limit_h_max 29
_diffrn_reflns_limit_h_min -28
_diffrn_reflns_limit_k_max 9
_diffrn_reflns_limit_k_min -19
_diffrn_reflns_limit_l_max 20
_diffrn_reflns_limit_l_min -20
_diffrn_reflns_number 16041
_diffrn_reflns_theta_full 27.48
_diffrn_reflns_theta_max 27.48
_diffrn_reflns_theta_min 2.06
_exptl_absorpt_coefficient_mu 0.576
_exptl_absorpt_correction_T_max 0.8461
_exptl_absorpt_correction_T_min 0.8461
_exptl_absorpt_correction_type multi-scan
_exptl_absorpt_process_details 'SADABS (Blessing, 1995)'
_exptl_crystal_colour green
_exptl_crystal_density_diffrn 1.197
_exptl_crystal_description block
_exptl_crystal_F_000 2112
_exptl_crystal_size_max 0.30
_exptl_crystal_size_mid 0.30
_exptl_crystal_size_min 0.30
_refine_diff_density_max 0.945
_refine_diff_density_min -0.385
_refine_diff_density_rms 0.046
_refine_ls_extinction_method none
_refine_ls_goodness_of_fit_ref 1.023
_refine_ls_hydrogen_treatment constr
_refine_ls_matrix_type full
_refine_ls_number_parameters 334
_refine_ls_number_reflns 6195
_refine_ls_number_restraints 4
_refine_ls_restrained_S_all 1.023
_refine_ls_R_factor_all 0.0424
_refine_ls_R_factor_gt 0.0339
_refine_ls_shift/su_max 0.002
_refine_ls_shift/su_mean 0.000
_refine_ls_structure_factor_coef Fsqd
_refine_ls_weighting_details 'calc w=1/[\s^2^(Fo^2^)+(0.0444P)^2^+5.7754P] where P=(Fo^2^+2Fc^2^)/3'
_refine_ls_weighting_scheme calc
_refine_ls_wR_factor_gt 0.0868
_refine_ls_wR_factor_ref 0.0925
_reflns_number_gt 5275
_reflns_number_total 6195
_reflns_threshold_expression >2sigma(I)
_cod_data_source_file ja710669w-file004_12.cif
_cod_data_source_block 12a
_cod_database_code 4107783

loop_
_symmetry_equiv_pos_as_xyz
'x, y, z'
'-x, y, -z+1/2'
'x+1/2, y+1/2, z'
'-x+1/2, y+1/2, -z+1/2'
'-x, -y, -z'
'x, -y, z-1/2'
'-x+1/2, -y+1/2, -z'
'x+1/2, -y+1/2, z-1/2'

loop_
_atom_site_label
_atom_site_type_symbol
_atom_site_fract_x
_atom_site_fract_y
_atom_site_fract_z
_atom_site_U_iso_or_equiv
_atom_site_adp_type
_atom_site_occupancy
_atom_site_symmetry_multiplicity
_atom_site_calc_flag
_atom_site_refinement_flags
_atom_site_disorder_group
Fe1 Fe 0.301408(9) 0.320659(14) 0.997044(13) 0.02397(7) Uani 1 1 d D .
O1 O 0.23779(13) 0.2751(4) 1.0781(2) 0.0387(8) Uani 0.50 1 d PD 1
H1 H 0.2206 0.3069 1.1141 0.046 Uiso 0.50 1 d PR 1
O1' O 0.22339(12) 0.2970(3) 1.0578(3) 0.0387(8) Uani 0.50 1 d PD 5
H1' H 0.2246 0.2938 1.1103 0.046 Uiso 0.50 1 d PR 5
N11 N 0.38541(5) 0.32308(8) 1.04300(8) 0.0246(3) Uani 1 1 d . .
N21 N 0.30712(5) 0.44996(8) 0.95438(8) 0.0251(3) Uani 1 1 d . .
C11 C 0.47385(7) 0.39856(12) 1.10155(12) 0.0373(4) Uani 1 1 d . .
H11A H 0.4849 0.3360 1.1141 0.056 Uiso 0.50 1 calc PR .
H11B H 0.4724 0.4334 1.1531 0.056 Uiso 0.50 1 calc PR .
H11C H 0.5029 0.4254 1.0649 0.056 Uiso 0.50 1 calc PR .
H11D H 0.4885 0.4606 1.1072 0.056 Uiso 0.50 1 calc PR .
H11E H 0.5011 0.3631 1.0683 0.056 Uiso 0.50 1 calc PR .
H11F H 0.4706 0.3711 1.1565 0.056 Uiso 0.50 1 calc PR .
C21 C 0.41401(6) 0.39994(11) 1.05915(9) 0.0264(3) Uani 1 1 d . .
C31 C 0.39295(7) 0.48585(11) 1.03761(10) 0.0290(3) Uani 1 1 d . .
H31A H 0.4133 0.5353 1.0623 0.035 Uiso 1 1 calc R .
C41 C 0.34621(7) 0.50894(10) 0.98491(10) 0.0270(3) Uani 1 1 d . .
C51 C 0.34287(8) 0.60823(11) 0.96160(12) 0.0386(4) Uani 1 1 d . .
H51A H 0.3330 0.6138 0.9025 0.058 Uiso 1 1 calc R .
H51B H 0.3809 0.6370 0.9730 0.058 Uiso 1 1 calc R .
H51C H 0.3125 0.6379 0.9942 0.058 Uiso 1 1 calc R .
C12 C 0.41711(6) 0.24089(10) 1.06086(10) 0.0260(3) Uani 1 1 d . .
C22 C 0.45241(7) 0.20301(11) 0.99934(11) 0.0318(3) Uani 1 1 d D .
C32 C 0.48590(8) 0.12692(12) 1.01956(12) 0.0397(4) Uani 1 1 d . .
H32A H 0.5108 0.1014 0.9791 0.048 Uiso 1 1 calc R .
C42 C 0.48361(9) 0.08812(12) 1.09669(12) 0.0434(4) Uani 1 1 d . .
H42A H 0.5069 0.0365 1.1093 0.052 Uiso 1 1 calc R .
C52 C 0.44744(9) 0.12440(12) 1.15581(11) 0.0394(4) Uani 1 1 d . .
H52A H 0.4450 0.0959 1.2084 0.047 Uiso 1 1 calc R .
C62 C 0.41435(7) 0.20202(11) 1.13995(10) 0.0303(3) Uani 1 1 d D .
C72 C 0.4582(8) 0.2462(13) 0.9146(5) 0.0380(16) Uani 0.653(7) 1 d PD 1
H72A H 0.4370 0.3053 0.9167 0.046 Uiso 0.653(7) 1 calc PR 1
C82 C 0.5219(2) 0.2673(5) 0.8906(3) 0.0711(15) Uani 0.653(7) 1 d P 1
H82A H 0.5409 0.3029 0.9346 0.107 Uiso 0.653(7) 1 calc PR 1
H82B H 0.5218 0.3019 0.8388 0.107 Uiso 0.653(7) 1 calc PR 1
H82C H 0.5434 0.2107 0.8831 0.107 Uiso 0.653(7) 1 calc PR 1
C92 C 0.4265(2) 0.1889(3) 0.8506(3) 0.0529(10) Uani 0.653(7) 1 d P 1
H92A H 0.3855 0.1807 0.8668 0.079 Uiso 0.653(7) 1 calc PR 1
H92B H 0.4456 0.1297 0.8469 0.079 Uiso 0.653(7) 1 calc PR 1
H92C H 0.4276 0.2191 0.7966 0.079 Uiso 0.653(7) 1 calc PR 1
C102 C 0.3787(9) 0.2385(10) 1.2111(9) 0.0309(18) Uani 0.594(13) 1 d PD 1
H10A H 0.3608 0.2954 1.1888 0.037 Uiso 0.594(13) 1 calc PR 1
C112 C 0.3269(5) 0.1811(8) 1.2347(6) 0.0673(19) Uani 0.594(13) 1 d P 1
H11G H 0.3041 0.1652 1.1848 0.101 Uiso 0.594(13) 1 calc PR 1
H11H H 0.3021 0.2151 1.2726 0.101 Uiso 0.594(13) 1 calc PR 1
H11I H 0.3409 0.1258 1.2620 0.101 Uiso 0.594(13) 1 calc PR 1
C122 C 0.4151(4) 0.2691(6) 1.2846(6) 0.0502(16) Uani 0.594(13) 1 d P 1
H12A H 0.4451 0.3118 1.2663 0.075 Uiso 0.594(13) 1 calc PR 1
H12B H 0.4341 0.2166 1.3106 0.075 Uiso 0.594(13) 1 calc PR 1
H12C H 0.3897 0.2988 1.3248 0.075 Uiso 0.594(13) 1 calc PR 1
C72' C 0.4500(17) 0.239(2) 0.9111(10) 0.0380(16) Uani 0.347(7) 1 d PDU 5
H72B H 0.4132 0.2752 0.9039 0.046 Uiso 0.347(7) 1 calc PR 5
C82' C 0.5002(4) 0.2992(10) 0.8963(7) 0.0711(15) Uani 0.347(7) 1 d P 5
H82D H 0.4996 0.3186 0.8383 0.107 Uiso 0.347(7) 1 calc PR 5
H82E H 0.5368 0.2667 0.9084 0.107 Uiso 0.347(7) 1 calc PR 5
H82F H 0.4977 0.3523 0.9323 0.107 Uiso 0.347(7) 1 calc PR 5
C92' C 0.4505(4) 0.1644(7) 0.8433(6) 0.0529(10) Uani 0.347(7) 1 d PU 5
H92D H 0.4193 0.1205 0.8540 0.079 Uiso 0.347(7) 1 calc PR 5
H92E H 0.4885 0.1335 0.8444 0.079 Uiso 0.347(7) 1 calc PR 5
H92F H 0.4439 0.1920 0.7888 0.079 Uiso 0.347(7) 1 calc PR 5
C10' C 0.3778(14) 0.2519(17) 1.2031(14) 0.0309(18) Uani 0.406(13) 1 d PD 5
H10B H 0.3725 0.3173 1.1891 0.037 Uiso 0.406(13) 1 calc PR 5
C11' C 0.3199(8) 0.2014(13) 1.2089(8) 0.0673(19) Uani 0.406(13) 1 d P 5
H11J H 0.2976 0.2084 1.1568 0.101 Uiso 0.406(13) 1 calc PR 5
H11K H 0.2971 0.2262 1.2546 0.101 Uiso 0.406(13) 1 calc PR 5
H11L H 0.3276 0.1371 1.2189 0.101 Uiso 0.406(13) 1 calc PR 5
C12' C 0.4103(7) 0.2368(8) 1.2916(10) 0.0502(16) Uani 0.406(13) 1 d P 5
H12D H 0.4515 0.2548 1.2878 0.075 Uiso 0.406(13) 1 calc PR 5
H12E H 0.4080 0.1728 1.3070 0.075 Uiso 0.406(13) 1 calc PR 5
H12F H 0.3910 0.2736 1.3336 0.075 Uiso 0.406(13) 1 calc PR 5
C13 C 0.26966(7) 0.48279(10) 0.88813(10) 0.0286(3) Uani 1 1 d . .
C23 C 0.21864(7) 0.53222(11) 0.90546(11) 0.0337(4) Uani 1 1 d . .
C33 C 0.18667(9) 0.56768(14) 0.83874(13) 0.0484(5) Uani 1 1 d . .
H33A H 0.1516 0.6003 0.8488 0.058 Uiso 1 1 calc R .
C43 C 0.20480(11) 0.55651(16) 0.75854(14) 0.0575(6) Uani 1 1 d . .
H43A H 0.1831 0.5833 0.7142 0.069 Uiso 1 1 calc R .
C53 C 0.25443(10) 0.50664(15) 0.74226(12) 0.0500(5) Uani 1 1 d . .
H53A H 0.2665 0.4992 0.6867 0.060 Uiso 1 1 calc R .
C63 C 0.28714(8) 0.46694(12) 0.80642(11) 0.0352(4) Uani 1 1 d . .
C73 C 0.19905(7) 0.54878(13) 0.99347(11) 0.0377(4) Uani 1 1 d . .
H73A H 0.2327 0.5340 1.0315 0.045 Uiso 1 1 calc R .
C83 C 0.18182(13) 0.64777(17) 1.00858(18) 0.0691(7) Uani 1 1 d . .
H83A H 0.2126 0.6877 0.9880 0.104 Uiso 1 1 calc R .
H83B H 0.1771 0.6578 1.0681 0.104 Uiso 1 1 calc R .
H83C H 0.1448 0.6609 0.9794 0.104 Uiso 1 1 calc R .
C93 C 0.14829(11) 0.48773(18) 1.01564(16) 0.0631(6) Uani 1 1 d . .
H93A H 0.1601 0.4244 1.0093 0.095 Uiso 1 1 calc R .
H93B H 0.1147 0.5005 0.9788 0.095 Uiso 1 1 calc R .
H93C H 0.1372 0.4988 1.0731 0.095 Uiso 1 1 calc R .
C103 C 0.34112(8) 0.41069(14) 0.78753(11) 0.0416(4) Uani 1 1 d . .
H10C H 0.3482 0.3692 0.8356 0.050 Uiso 1 1 calc R .
C113 C 0.33377(10) 0.35201(18) 0.71029(15) 0.0602(6) Uani 1 1 d . .
H11M H 0.2984 0.3149 0.7151 0.090 Uiso 1 1 calc R .
H11N H 0.3681 0.3126 0.7049 0.090 Uiso 1 1 calc R .
H11O H 0.3301 0.3908 0.6613 0.090 Uiso 1 1 calc R .
C123 C 0.39542(10) 0.47013(19) 0.77952(16) 0.0647(7) Uani 1 1 d . .
H12G H 0.4023 0.5032 0.8313 0.097 Uiso 1 1 calc R .
H12H H 0.3893 0.5132 0.7341 0.097 Uiso 1 1 calc R .
H12I H 0.4295 0.4321 0.7680 0.097 Uiso 1 1 calc R .

loop_
_atom_site_aniso_label
_atom_site_aniso_U_11
_atom_site_aniso_U_22
_atom_site_aniso_U_33
_atom_site_aniso_U_23
_atom_site_aniso_U_13
_atom_site_aniso_U_12
Fe1 0.01965(11) 0.02194(12) 0.03029(12) 0.00169(8) -0.00079(8) -0.00296(8)
O1 0.0293(14) 0.041(2) 0.0454(19) -0.0011(11) -0.0018(13) -0.0213(13)
O1' 0.0293(14) 0.041(2) 0.0454(19) -0.0011(11) -0.0018(13) -0.0213(13)
N11 0.0207(6) 0.0236(6) 0.0294(6) -0.0002(5) -0.0001(5) 0.0000(5)
N21 0.0240(6) 0.0237(6) 0.0276(6) 0.0030(5) 0.0005(5) -0.0010(5)
C11 0.0265(8) 0.0350(9) 0.0499(10) -0.0025(8) -0.0090(7) -0.0044(7)
C21 0.0222(7) 0.0282(8) 0.0288(7) -0.0024(6) 0.0008(6) -0.0024(6)
C31 0.0286(8) 0.0245(7) 0.0340(8) -0.0029(6) -0.0010(6) -0.0066(6)
C41 0.0277(7) 0.0238(7) 0.0297(7) 0.0013(6) 0.0038(6) -0.0025(6)
C51 0.0409(9) 0.0250(8) 0.0499(10) 0.0066(7) -0.0037(8) -0.0063(7)
C12 0.0207(7) 0.0234(7) 0.0340(8) -0.0025(6) -0.0031(6) -0.0016(5)
C22 0.0254(8) 0.0310(8) 0.0392(9) -0.0044(7) 0.0006(7) -0.0003(6)
C32 0.0320(9) 0.0368(9) 0.0502(11) -0.0137(8) -0.0029(8) 0.0083(7)
C42 0.0464(10) 0.0311(9) 0.0523(11) -0.0091(8) -0.0169(9) 0.0133(8)
C52 0.0498(11) 0.0298(9) 0.0381(9) -0.0008(7) -0.0137(8) 0.0037(8)
C62 0.0309(8) 0.0271(8) 0.0326(8) -0.0026(6) -0.0060(6) -0.0017(6)
C72 0.034(5) 0.040(3) 0.0409(12) -0.0002(15) 0.0122(14) 0.001(3)
C82 0.039(3) 0.115(5) 0.0594(19) -0.001(3) 0.019(2) -0.029(3)
C92 0.054(3) 0.062(3) 0.0424(15) 0.0040(16) -0.007(2) -0.012(2)
C102 0.0360(10) 0.027(4) 0.030(3) 0.008(3) 0.000(2) 0.004(3)
C112 0.053(3) 0.094(6) 0.055(5) -0.005(4) 0.014(4) -0.025(3)
C122 0.050(2) 0.059(5) 0.042(2) -0.020(4) -0.0032(15) 0.007(4)
C72' 0.034(5) 0.040(3) 0.0409(12) -0.0002(15) 0.0122(14) 0.001(3)
C82' 0.039(3) 0.115(5) 0.0594(19) -0.001(3) 0.019(2) -0.029(3)
C92' 0.054(3) 0.062(3) 0.0424(15) 0.0040(16) -0.007(2) -0.012(2)
C10' 0.0360(10) 0.027(4) 0.030(3) 0.008(3) 0.000(2) 0.004(3)
C11' 0.053(3) 0.094(6) 0.055(5) -0.005(4) 0.014(4) -0.025(3)
C12' 0.050(2) 0.059(5) 0.042(2) -0.020(4) -0.0032(15) 0.007(4)
C13 0.0295(8) 0.0241(7) 0.0320(8) 0.0048(6) -0.0028(6) -0.0034(6)
C23 0.0318(8) 0.0275(8) 0.0418(9) 0.0012(7) -0.0042(7) 0.0006(7)
C33 0.0439(11) 0.0433(11) 0.0574(12) 0.0051(9) -0.0124(9) 0.0130(9)
C43 0.0654(14) 0.0575(13) 0.0491(12) 0.0154(10) -0.0196(10) 0.0122(11)
C53 0.0626(13) 0.0543(12) 0.0329(9) 0.0105(8) -0.0039(9) 0.0006(10)
C63 0.0385(9) 0.0337(9) 0.0334(8) 0.0068(7) 0.0000(7) -0.0027(7)
C73 0.0306(8) 0.0359(9) 0.0464(10) -0.0057(8) -0.0006(7) 0.0037(7)
C83 0.0792(17) 0.0444(12) 0.0840(18) -0.0167(12) 0.0142(14) 0.0125(12)
C93 0.0599(14) 0.0673(15) 0.0626(14) -0.0038(12) 0.0124(11) -0.0213(12)
C103 0.0432(10) 0.0498(11) 0.0322(9) 0.0036(8) 0.0088(7) 0.0025(8)
C113 0.0524(13) 0.0693(15) 0.0596(14) -0.0173(12) 0.0170(11) -0.0077(11)
C123 0.0431(12) 0.0856(18) 0.0658(14) -0.0190(13) 0.0113(10) -0.0119(12)

loop_
_atom_type_symbol
_atom_type_description
_atom_type_scat_dispersion_real
_atom_type_scat_dispersion_imag
_atom_type_scat_source
C C 0.0033 0.0016 'International Tables Vol C Tables 4.2.6.8 and 6.1.1.4'
H H 0.0000 0.0000 'International Tables Vol C Tables 4.2.6.8 and 6.1.1.4'
N N 0.0061 0.0033 'International Tables Vol C Tables 4.2.6.8 and 6.1.1.4'
O O 0.0106 0.0060 'International Tables Vol C Tables 4.2.6.8 and 6.1.1.4'
Fe Fe 0.3463 0.8444 'International Tables Vol C Tables 4.2.6.8 and 6.1.1.4'

loop_
_geom_angle_atom_site_label_1
_geom_angle_atom_site_label_2
_geom_angle_atom_site_label_3
_geom_angle
_geom_angle_site_symmetry_1
_geom_angle_site_symmetry_3
O1' Fe1 N21 132.56(10) 7_557 .
O1' Fe1 N11 115.24(9) 7_557 .
N21 Fe1 N11 92.39(5) . .
N21 Fe1 O1 118.38(10) . 7_557
N11 Fe1 O1 128.42(11) . 7_557
O1' Fe1 O1' 80.0(2) 7_557 .
N21 Fe1 O1' 112.21(13) . .
N11 Fe1 O1' 129.55(11) . .
N21 Fe1 O1 124.46(14) . .
N11 Fe1 O1 115.83(10) . .
O1 Fe1 O1 81.3(2) 7_557 .
Fe1 O1 Fe1 98.7(2) 7_557 .
Fe1 O1 H1 125.7 7_557 .
Fe1 O1 H1 125.9 . .
Fe1 O1' Fe1 100.0(2) 7_557 .
Fe1 O1' H1' 113.1 7_557 .
Fe1 O1' H1' 117.9 . .
C21 N11 C12 115.97(12) . .
C21 N11 Fe1 122.56(10) . .
C12 N11 Fe1 121.46(9) . .
C41 N21 C13 115.94(13) . .
C41 N21 Fe1 122.27(10) . .
C13 N21 Fe1 121.78(10) . .
C21 C11 H11A 109.5 . .
C21 C11 H11B 109.5 . .
H11A C11 H11B 109.5 . .
C21 C11 H11C 109.5 . .
H11A C11 H11C 109.5 . .
H11B C11 H11C 109.5 . .
C21 C11 H11D 109.5 . .
H11A C11 H11D 141.1 . .
H11B C11 H11D 56.3 . .
H11C C11 H11D 56.3 . .
C21 C11 H11E 109.5 . .
H11A C11 H11E 56.3 . .
H11B C11 H11E 141.1 . .
H11C C11 H11E 56.3 . .
H11D C11 H11E 109.5 . .
C21 C11 H11F 109.5 . .
H11A C11 H11F 56.3 . .
H11B C11 H11F 56.3 . .
H11C C11 H11F 141.1 . .
H11D C11 H11F 109.5 . .
H11E C11 H11F 109.5 . .
N11 C21 C31 124.08(14) . .
N11 C21 C11 120.66(14) . .
C31 C21 C11 115.25(14) . .
C41 C31 C21 128.97(14) . .
C41 C31 H31A 115.5 . .
C21 C31 H31A 115.5 . .
N21 C41 C31 124.31(14) . .
N21 C41 C51 120.65(14) . .
C31 C41 C51 115.02(14) . .
C41 C51 H51A 109.5 . .
C41 C51 H51B 109.5 . .
H51A C51 H51B 109.5 . .
C41 C51 H51C 109.5 . .
H51A C51 H51C 109.5 . .
H51B C51 H51C 109.5 . .
C62 C12 C22 121.02(15) . .
C62 C12 N11 119.87(14) . .
C22 C12 N11 119.06(14) . .
C32 C22 C12 118.25(16) . .
C32 C22 C72 119.6(9) . .
C12 C22 C72 122.0(9) . .
C32 C22 C72' 120.9(17) . .
C12 C22 C72' 120.7(17) . .
C42 C32 C22 121.35(17) . .
C42 C32 H32A 119.3 . .
C22 C32 H32A 119.3 . .
C32 C42 C52 119.82(17) . .
C32 C42 H42A 120.1 . .
C52 C42 H42A 120.1 . .
C42 C52 C62 121.34(17) . .
C42 C52 H52A 119.3 . .
C62 C52 H52A 119.3 . .
C52 C62 C12 118.17(16) . .
C52 C62 C102 116.6(7) . .
C12 C62 C102 125.2(7) . .
C52 C62 C10' 125.3(11) . .
C12 C62 C10' 116.5(10) . .
C92 C72 C22 109.5(8) . .
C92 C72 C82 112.6(11) . .
C22 C72 C82 114.1(9) . .
C92 C72 H72A 106.7 . .
C22 C72 H72A 106.7 . .
C82 C72 H72A 106.7 . .
C122 C102 C112 113.1(9) . .
C122 C102 C62 114.1(13) . .
C112 C102 C62 115.0(12) . .
C122 C102 H10A 104.3 . .
C112 C102 H10A 104.3 . .
C62 C102 H10A 104.3 . .
C82' C72' C22 110.4(17) . .
C82' C72' C92' 107(2) . .
C22 C72' C92' 114(2) . .
C82' C72' H72B 108.2 . .
C22 C72' H72B 108.2 . .
C92' C72' H72B 108.2 . .
C62 C10' C11' 106.8(19) . .
C62 C10' C12' 106.2(17) . .
C11' C10' C12' 105.3(14) . .
C62 C10' H10B 112.7 . .
C11' C10' H10B 112.7 . .
C12' C10' H10B 112.7 . .
C63 C13 C23 121.49(15) . .
C63 C13 N21 117.88(14) . .
C23 C13 N21 120.58(14) . .
C33 C23 C13 117.73(17) . .
C33 C23 C73 120.39(16) . .
C13 C23 C73 121.87(15) . .
C43 C33 C23 121.44(19) . .
C43 C33 H33A 119.3 . .
C23 C33 H33A 119.3 . .
C33 C43 C53 120.24(18) . .
C33 C43 H43A 119.9 . .
C53 C43 H43A 119.9 . .
C43 C53 C63 120.85(19) . .
C43 C53 H53A 119.6 . .
C63 C53 H53A 119.6 . .
C53 C63 C13 118.11(17) . .
C53 C63 C103 120.33(17) . .
C13 C63 C103 121.53(15) . .
C93 C73 C23 111.30(16) . .
C93 C73 C83 109.40(19) . .
C23 C73 C83 112.50(17) . .
C93 C73 H73A 107.8 . .
C23 C73 H73A 107.8 . .
C83 C73 H73A 107.8 . .
C73 C83 H83A 109.5 . .
C73 C83 H83B 109.5 . .
H83A C83 H83B 109.5 . .
C73 C83 H83C 109.5 . .
H83A C83 H83C 109.5 . .
H83B C83 H83C 109.5 . .
C73 C93 H93A 109.5 . .
C73 C93 H93B 109.5 . .
H93A C93 H93B 109.5 . .
C73 C93 H93C 109.5 . .
H93A C93 H93C 109.5 . .
H93B C93 H93C 109.5 . .
C63 C103 C123 111.24(17) . .
C63 C103 C113 113.38(17) . .
C123 C103 C113 109.66(17) . .
C63 C103 H10C 107.4 . .
C123 C103 H10C 107.4 . .
C113 C103 H10C 107.4 . .
C103 C113 H11M 109.5 . .
C103 C113 H11N 109.5 . .
H11M C113 H11N 109.5 . .
C103 C113 H11O 109.5 . .
H11M C113 H11O 109.5 . .
H11N C113 H11O 109.5 . .
C103 C123 H12G 109.5 . .
C103 C123 H12H 109.5 . .
H12G C123 H12H 109.5 . .
C103 C123 H12I 109.5 . .
H12G C123 H12I 109.5 . .
H12H C123 H12I 109.5 . .

loop_
_geom_bond_atom_site_label_1
_geom_bond_atom_site_label_2
_geom_bond_distance
_geom_bond_site_symmetry_2
Fe1 O1' 2.029(6) 7_557
Fe1 N21 2.0375(13) .
Fe1 N11 2.0423(13) .
Fe1 O1 2.059(6) 7_557
Fe1 O1' 2.075(3) .
Fe1 O1 2.082(3) .
O1 Fe1 2.059(6) 7_557
O1 H1 0.8499 .
O1' Fe1 2.029(6) 7_557
O1' H1' 0.8499 .
N11 C21 1.3338(19) .
N11 C12 1.4407(19) .
N21 C41 1.335(2) .
N21 C13 1.442(2) .
C11 C21 1.516(2) .
C11 H11A 0.9800 .
C11 H11B 0.9800 .
C11 H11C 0.9800 .
C11 H11D 0.9800 .
C11 H11E 0.9800 .
C11 H11F 0.9800 .
C21 C31 1.400(2) .
C31 C41 1.395(2) .
C31 H31A 0.9500 .
C41 C51 1.517(2) .
C51 H51A 0.9800 .
C51 H51B 0.9800 .
C51 H51C 0.9800 .
C12 C62 1.403(2) .
C12 C22 1.405(2) .
C22 C32 1.395(2) .
C22 C72 1.519(5) .
C22 C72' 1.522(7) .
C32 C42 1.374(3) .
C32 H32A 0.9500 .
C42 C52 1.380(3) .
C42 H42A 0.9500 .
C52 C62 1.395(2) .
C52 H52A 0.9500 .
C62 C102 1.517(5) .
C62 C10' 1.518(7) .
C72 C92 1.512(15) .
C72 C82 1.539(16) .
C72 H72A 1.0000 .
C82 H82A 0.9800 .
C82 H82B 0.9800 .
C82 H82C 0.9800 .
C92 H92A 0.9800 .
C92 H92B 0.9800 .
C92 H92C 0.9800 .
C102 C122 1.51(2) .
C102 C112 1.51(2) .
C102 H10A 1.0000 .
C112 H11G 0.9800 .
C112 H11H 0.9800 .
C112 H11I 0.9800 .
C122 H12A 0.9800 .
C122 H12B 0.9800 .
C122 H12C 0.9800 .
C72' C82' 1.47(3) .
C72' C92' 1.56(4) .
C72' H72B 1.0000 .
C82' H82D 0.9800 .
C82' H82E 0.9800 .
C82' H82F 0.9800 .
C92' H92D 0.9800 .
C92' H92E 0.9800 .
C92' H92F 0.9800 .
C10' C11' 1.52(4) .
C10' C12' 1.61(4) .
C10' H10B 1.0000 .
C11' H11J 0.9800 .
C11' H11K 0.9800 .
C11' H11L 0.9800 .
C12' H12D 0.9800 .
C12' H12E 0.9800 .
C12' H12F 0.9800 .
C13 C63 1.405(2) .
C13 C23 1.406(2) .
C23 C33 1.394(3) .
C23 C73 1.517(2) .
C33 C43 1.376(3) .
C33 H33A 0.9500 .
C43 C53 1.379(3) .
C43 H43A 0.9500 .
C53 C63 1.396(3) .
C53 H53A 0.9500 .
C63 C103 1.520(3) .
C73 C93 1.515(3) .
C73 C83 1.536(3) .
C73 H73A 1.0000 .
C83 H83A 0.9800 .
C83 H83B 0.9800 .
C83 H83C 0.9800 .
C93 H93A 0.9800 .
C93 H93B 0.9800 .
C93 H93C 0.9800 .
C103 C123 1.525(3) .
C103 C113 1.527(3) .
C103 H10C 1.0000 .
C113 H11M 0.9800 .
C113 H11N 0.9800 .
C113 H11O 0.9800 .
C123 H12G 0.9800 .
C123 H12H 0.9800 .
C123 H12I 0.9800 .

loop_
_geom_torsion_atom_site_label_1
_geom_torsion_atom_site_label_2
_geom_torsion_atom_site_label_3
_geom_torsion_atom_site_label_4
_geom_torsion
_geom_torsion_site_symmetry_1
_geom_torsion_site_symmetry_4
N21 Fe1 O1 Fe1 118.54(16) . 7_557
N11 Fe1 O1 Fe1 -128.61(9) . 7_557
O1 Fe1 O1 Fe1 0.0 7_557 7_557
O1' Fe1 O1' Fe1 0.0 7_557 7_557
N21 Fe1 O1' Fe1 132.08(10) . 7_557
N11 Fe1 O1' Fe1 -114.61(15) . 7_557
O1' Fe1 N11 C21 160.49(14) 7_557 .
N21 Fe1 N11 C21 20.30(12) . .
O1 Fe1 N11 C21 150.12(14) 7_557 .
O1' Fe1 N11 C21 -101.4(2) . .
O1 Fe1 N11 C21 -110.2(2) . .
O1' Fe1 N11 C12 -20.26(16) 7_557 .
N21 Fe1 N11 C12 -160.45(11) . .
O1 Fe1 N11 C12 -30.63(16) 7_557 .
O1' Fe1 N11 C12 77.9(2) . .
O1 Fe1 N11 C12 69.1(2) . .
O1' Fe1 N21 C41 -150.06(15) 7_557 .
N11 Fe1 N21 C41 -21.90(12) . .
O1 Fe1 N21 C41 -158.75(15) 7_557 .
O1' Fe1 N21 C41 112.97(18) . .
O1 Fe1 N21 C41 101.98(19) . .
O1' Fe1 N21 C13 28.83(17) 7_557 .
N11 Fe1 N21 C13 156.99(12) . .
O1 Fe1 N21 C13 20.14(16) 7_557 .
O1' Fe1 N21 C13 -68.14(18) . .
O1 Fe1 N21 C13 -79.13(19) . .
C12 N11 C21 C31 172.77(14) . .
Fe1 N11 C21 C31 -7.9(2) . .
C12 N11 C21 C11 -5.7(2) . .
Fe1 N11 C21 C11 173.54(11) . .
N11 C21 C31 C41 -12.4(3) . .
C11 C21 C31 C41 166.18(16) . .
C13 N21 C41 C31 -167.58(15) . .
Fe1 N21 C41 C31 11.4(2) . .
C13 N21 C41 C51 10.9(2) . .
Fe1 N21 C41 C51 -170.13(12) . .
C21 C31 C41 N21 10.5(3) . .
C21 C31 C41 C51 -168.11(16) . .
C21 N11 C12 C62 88.68(17) . .
Fe1 N11 C12 C62 -90.62(15) . .
C21 N11 C12 C22 -88.66(17) . .
Fe1 N11 C12 C22 92.05(15) . .
C62 C12 C22 C32 -1.6(2) . .
N11 C12 C22 C32 175.69(14) . .
C62 C12 C22 C72 -177.2(6) . .
N11 C12 C22 C72 0.1(6) . .
C62 C12 C22 C72' 173.2(13) . .
N11 C12 C22 C72' -9.5(13) . .
C12 C22 C32 C42 1.6(3) . .
C72 C22 C32 C42 177.4(6) . .
C72' C22 C32 C42 -173.1(13) . .
C22 C32 C42 C52 0.2(3) . .
C32 C42 C52 C62 -2.2(3) . .
C42 C52 C62 C12 2.2(3) . .
C42 C52 C62 C102 -176.9(10) . .
C42 C52 C62 C10' -174.0(16) . .
C22 C12 C62 C52 -0.3(2) . .
N11 C12 C62 C52 -177.56(14) . .
C22 C12 C62 C102 178.7(11) . .
N11 C12 C62 C102 1.5(11) . .
C22 C12 C62 C10' 176.3(15) . .
N11 C12 C62 C10' -1.0(15) . .
C32 C22 C72 C92 75.7(13) . .
C12 C22 C72 C92 -108.8(12) . .
C32 C22 C72 C82 -51.5(14) . .
C12 C22 C72 C82 124.0(12) . .
C52 C62 C102 C122 63.1(13) . .
C12 C62 C102 C122 -116.0(11) . .
C52 C62 C102 C112 -70.1(15) . .
C12 C62 C102 C112 110.9(10) . .
C32 C22 C72' C82' -84(3) . .
C12 C22 C72' C82' 101(3) . .
C32 C22 C72' C92' 37(3) . .
C12 C22 C72' C92' -137.9(19) . .
C52 C62 C10' C11' -82(2) . .
C12 C62 C10' C11' 102.1(14) . .
C52 C62 C10' C12' 30(2) . .
C12 C62 C10' C12' -145.9(11) . .
C41 N21 C13 C63 93.87(18) . .
Fe1 N21 C13 C63 -85.09(16) . .
C41 N21 C13 C23 -83.58(18) . .
Fe1 N21 C13 C23 97.47(16) . .
C63 C13 C23 C33 -2.0(3) . .
N21 C13 C23 C33 175.40(16) . .
C63 C13 C23 C73 179.29(16) . .
N21 C13 C23 C73 -3.4(2) . .
C13 C23 C33 C43 -1.3(3) . .
C73 C23 C33 C43 177.5(2) . .
C23 C33 C43 C53 2.4(4) . .
C33 C43 C53 C63 -0.2(4) . .
C43 C53 C63 C13 -3.0(3) . .
C43 C53 C63 C103 178.9(2) . .
C23 C13 C63 C53 4.0(3) . .
N21 C13 C63 C53 -173.38(16) . .
C23 C13 C63 C103 -177.82(16) . .
N21 C13 C63 C103 4.8(2) . .
C33 C23 C73 C93 77.9(2) . .
C13 C23 C73 C93 -103.4(2) . .
C33 C23 C73 C83 -45.3(2) . .
C13 C23 C73 C83 133.45(19) . .
C53 C63 C103 C123 85.4(2) . .
C13 C63 C103 C123 -92.7(2) . .
C53 C63 C103 C113 -38.7(3) . .
C13 C63 C103 C113 143.18(18) . .
